data_2021094
loop_
_publ_author_name
'Eghbali Toularoud, Mahsa'
'Pourayoubi, Mehrdad'
'Du\<sek, Michal'
'Eigner, V\'aclav'
'Damodaran, Krishnan'

_publ_section_title
;
 Chiral one-dimensional hydrogen-bonded architectures constructed from
 single-enantiomer phosphoric triamides
;
_journal_coeditor_code QS3068
_journal_issue 5
_journal_name_full 'Acta Crystallographica Section C'
_journal_page_first 608
_journal_page_last 617
_journal_paper_doi 10.1107/S2053229618004734
_journal_volume 74
_journal_year 2018
_chemical_formula_iupac 'C23 H24 F2 N3 O2 P1'
_chemical_formula_moiety 'C23 H24 F2 N3 O2 P1'
_chemical_formula_sum 'C23 H24 F2 N3 O2 P'
_chemical_formula_weight 443.4
_chemical_name_systematic
'<i>N</i>-(2,6-Difluorobenzoyl)-<i>N</i>',<i>N</i>''-bis[(<i>S</i>)-(-)-\a-methylbenzyl]phosphoric triamide'
_space_group_IT_number 1
_symmetry_cell_setting triclinic
_symmetry_space_group_name_Hall 'P 1'
_symmetry_space_group_name_H-M 'P 1'
_cell_angle_alpha 77.398(2)
_cell_angle_beta 75.589(2)
_cell_angle_gamma 87.635(2)
_cell_formula_units_Z 2
_cell_length_a 9.7608(3)
_cell_length_b 10.6134(3)
_cell_length_c 11.2721(3)
_cell_measurement_reflns_used 14044
_cell_measurement_temperature 120.00(10)
_cell_measurement_theta_max 67.16
_cell_measurement_theta_min 4.12
_cell_volume 1103.64(6)
_computing_cell_refinement
;
CrysAlis PRO (Rigaku OD, 2015)
;
_computing_data_collection
;
CrysAlis PRO (Rigaku OD, 2015)
;
_computing_data_reduction
;
CrysAlis PRO (Rigaku OD, 2015)
;
_computing_molecular_graphics
;
<i>CrystalExplorer</i> (Wolff <i>et al</i>., 2013)
;
_computing_publication_material
;
JANA2006 (Version 24/09/2015; Pet\<r\'i\<cek <i>et al.</i>,  2014),
<i>SUPERFLIP</i> (Palatinus & Chapuis, 2007) and
<i>MCE2005</i> (Rohl\'icek & Hus\'ak, 2007)
;
_computing_structure_refinement
;
JANA2006 (Version 24/09/2015; Pet\<r\'i\<cek <i>et al.</i>,  2014)
;
_computing_structure_solution
;
JANA2006 (Version 24/09/2015; Pet\<r\'i\<cek <i>et al.</i>,  2014)
;
_diffrn_ambient_temperature 120
_diffrn_detector_area_resol_mean 5.1783
_diffrn_measured_fraction_theta_full 0.99
_diffrn_measured_fraction_theta_max 0.99
_diffrn_measurement_device 'four-circle diffractometer'
_diffrn_measurement_device_type 'Agilent Xcalibur/Gemini ultra diffractometer with an AtlasS2 detector'
_diffrn_measurement_method '\w scans'
_diffrn_radiation_monochromator mirror
_diffrn_radiation_source 'X-ray tube'
_diffrn_radiation_type 'Cu K\a'
_diffrn_radiation_wavelength 1.54184
_diffrn_reflns_av_R_equivalents 0.0514
_diffrn_reflns_limit_h_max 11
_diffrn_reflns_limit_h_min -11
_diffrn_reflns_limit_k_max 12
_diffrn_reflns_limit_k_min -12
_diffrn_reflns_limit_l_max 13
_diffrn_reflns_limit_l_min -13
_diffrn_reflns_number 21163
_diffrn_reflns_theta_full 67.2
_diffrn_reflns_theta_max 67.2
_diffrn_reflns_theta_min 4.15
_exptl_absorpt_coefficient_mu 1.466
_exptl_absorpt_correction_T_max 0.896
_exptl_absorpt_correction_T_min 0.562
_exptl_absorpt_correction_type analytical
_exptl_absorpt_process_details
;
(CrysAlis PRO; Rigaku OD, 2015)
;
_exptl_crystal_colour colourless
_exptl_crystal_density_diffrn 1.3344
_exptl_crystal_description prism
_exptl_crystal_F_000 464
_exptl_crystal_size_max 0.526
_exptl_crystal_size_mid 0.185
_exptl_crystal_size_min 0.077
_refine_diff_density_max 0.30
_refine_diff_density_min -0.31
_refine_ls_abs_structure_details ' 3546 of Friedel pairs used in the refinement'
_refine_ls_abs_structure_Flack 0.014(17)
_refine_ls_extinction_method none
_refine_ls_goodness_of_fit_ref 1.71
_refine_ls_hydrogen_treatment mixed
_refine_ls_number_constraints 177
_refine_ls_number_parameters 578
_refine_ls_number_reflns 7492
_refine_ls_number_restraints 6
_refine_ls_R_factor_all 0.0500
_refine_ls_R_factor_gt 0.0472
_refine_ls_shift/su_max 0.0381
_refine_ls_shift/su_mean 0.0005
_refine_ls_structure_factor_coef Fsqd
_refine_ls_weighting_details w=1/(\s^2^(I)+0.0016I^2^)
_refine_ls_weighting_scheme sigma
_refine_ls_wR_factor_gt 0.1182
_refine_ls_wR_factor_ref 0.1205
_reflns_number_gt 6976
_reflns_number_total 7492
_reflns_threshold_expression I>3\s(I)
_cod_data_source_file qs3068sup1.cif
_cod_data_source_block I
_cod_original_formula_sum 'C23 H24 F2 N3 O2 P1'
_cod_database_code 2021094

loop_
_space_group_symop_id
_space_group_symop_operation_xyz
1 x,y,z

loop_
_atom_site_type_symbol
_atom_site_label
_atom_site_fract_x
_atom_site_fract_y
_atom_site_fract_z
_atom_site_U_iso_or_equiv
_atom_site_adp_type
_atom_site_calc_flag
_atom_site_occupancy
P P1a 0.42969(8) 0.70347(7) 0.88573(6) 0.01478(19) Uani d 1
P P1b 0.93005(8) 0.70016(7) 0.87843(6) 0.0155(2) Uani d 1
F F1a 0.5086(2) 0.30564(19) 1.06091(18) 0.0402(7) Uani d 1
F F2a 0.3523(2) 0.3273(2) 0.69523(18) 0.0480(8) Uani d 1
F F1b 1.0313(2) 0.32193(17) 1.06766(15) 0.0316(6) Uani d 1
F F2b 0.8561(3) 0.2938(2) 0.7220(2) 0.0472(8) Uani d 1
O O1a 0.56352(19) 0.76047(18) 0.89095(16) 0.0186(6) Uani d 1
O O2a 0.2576(2) 0.4860(2) 0.8713(2) 0.0267(7) Uani d 1
O O1b 1.0676(2) 0.75981(18) 0.86840(17) 0.0199(6) Uani d 1
O O2b 0.7535(2) 0.4649(2) 0.8922(2) 0.0270(7) Uani d 1
N N1a 0.4696(2) 0.5453(2) 0.8883(2) 0.0193(7) Uani d 1
N N2a 0.3729(2) 0.7653(2) 0.7623(2) 0.0182(7) Uani d 1
N N3a 0.2950(2) 0.7135(2) 1.0014(2) 0.0191(7) Uani d 1
N N1b 0.9696(3) 0.5418(2) 0.8846(2) 0.0215(8) Uani d 1
N N2b 0.8565(2) 0.7539(2) 0.7637(2) 0.0195(7) Uani d 1
N N3b 0.8044(2) 0.7135(2) 0.9995(2) 0.0215(8) Uani d 1
C C1a 0.3791(3) 0.4570(3) 0.8789(2) 0.0192(8) Uani d 1
C C2a 0.4316(3) 0.3239(3) 0.8761(3) 0.0237(9) Uani d 1
C C3a 0.4958(3) 0.2516(3) 0.9652(3) 0.0323(10) Uani d 1
C C4a 0.5419(4) 0.1282(3) 0.9637(4) 0.0504(15) Uani d 1
C C5a 0.5248(4) 0.0723(4) 0.8694(4) 0.0557(16) Uani d 1
C C6a 0.4603(4) 0.1387(4) 0.7779(4) 0.0511(15) Uani d 1
C C7a 0.4152(4) 0.2616(3) 0.7837(3) 0.0342(11) Uani d 1
C C8a 0.4603(3) 0.7797(3) 0.6343(2) 0.0205(9) Uani d 1
C C9a 0.4546(4) 0.6600(3) 0.5804(3) 0.0327(11) Uani d 1
C C10a 0.4202(3) 0.8990(3) 0.5472(2) 0.0213(9) Uani d 1
C C11a 0.5229(3) 0.9569(3) 0.4419(3) 0.0322(10) Uani d 1
C C12a 0.4906(4) 1.0599(4) 0.3554(3) 0.0416(12) Uani d 1
C C13a 0.3523(4) 1.1058(3) 0.3731(3) 0.0396(12) Uani d 1
C C14a 0.2513(4) 1.0499(3) 0.4773(3) 0.0360(11) Uani d 1
C C15a 0.2839(3) 0.9467(3) 0.5650(3) 0.0282(10) Uani d 1
C C16a 0.3078(3) 0.7245(3) 1.1250(2) 0.0203(9) Uani d 1
C C17a 0.2456(3) 0.8532(3) 1.1517(3) 0.0293(10) Uani d 1
C C18a 0.2412(3) 0.6102(3) 1.2291(2) 0.0203(9) Uani d 1
C C19a 0.1802(3) 0.5051(3) 1.2045(3) 0.0271(10) Uani d 1
C C20a 0.1256(4) 0.4021(3) 1.3009(3) 0.0343(11) Uani d 1
C C21a 0.1295(4) 0.4001(3) 1.4229(3) 0.0341(11) Uani d 1
C C22a 0.1914(4) 0.5041(3) 1.4479(3) 0.0347(11) Uani d 1
C C23a 0.2457(3) 0.6075(3) 1.3525(3) 0.0300(10) Uani d 1
C C1b 0.8781(3) 0.4461(3) 0.8914(2) 0.0197(9) Uani d 1
C C2b 0.9415(3) 0.3151(3) 0.8940(3) 0.0217(9) Uani d 1
C C3b 1.0192(3) 0.2573(3) 0.9789(2) 0.0225(9) Uani d 1
C C4b 1.0823(3) 0.1402(3) 0.9798(3) 0.0304(10) Uani d 1
C C5b 1.0669(4) 0.0719(3) 0.8914(3) 0.0356(11) Uani d 1
C C6b 0.9891(4) 0.1230(3) 0.8053(3) 0.0419(13) Uani d 1
C C7b 0.9289(3) 0.2418(3) 0.8085(3) 0.0299(10) Uani d 1
C C8b 0.9219(3) 0.7565(3) 0.6330(2) 0.0216(9) Uani d 1
C C9b 0.8700(3) 0.6444(3) 0.5896(3) 0.0299(10) Uani d 1
C C10b 0.8997(3) 0.8862(3) 0.5501(2) 0.0210(9) Uani d 1
C C11b 0.9569(3) 0.9079(3) 0.4211(3) 0.0327(10) Uani d 1
C C12b 0.9377(3) 1.0240(3) 0.3432(3) 0.0342(11) Uani d 1
C C13b 0.8602(4) 1.1209(3) 0.3922(3) 0.0339(11) Uani d 1
C C14b 0.8035(4) 1.1001(3) 0.5201(3) 0.0326(11) Uani d 1
C C15b 0.8221(3) 0.9846(3) 0.5983(2) 0.0272(9) Uani d 1
C C16b 0.8251(3) 0.6982(3) 1.1256(2) 0.0254(10) Uani d 1
C C17b 0.7811(5) 0.8217(3) 1.1726(3) 0.0446(13) Uani d 1
C C18b 0.7456(3) 0.5832(3) 1.2179(2) 0.0233(9) Uani d 1
C C19b 0.7849(4) 0.5382(3) 1.3303(3) 0.0341(11) Uani d 1
C C20b 0.7097(4) 0.4404(3) 1.4222(3) 0.0421(13) Uani d 1
C C21b 0.5930(4) 0.3847(3) 1.4044(3) 0.0406(12) Uani d 1
C C22b 0.5550(4) 0.4259(3) 1.2908(3) 0.0370(11) Uani d 1
C C23b 0.6310(3) 0.5237(3) 1.1992(3) 0.0281(10) Uani d 1
H H1n1a 0.5517(16) 0.519(3) 0.897(3) 0.0232 Uiso d 1
H H1n2a 0.2832(7) 0.754(3) 0.775(3) 0.0219 Uiso d 1
H H1n3a 0.2156(17) 0.725(3) 0.981(3) 0.0229 Uiso d 1
H H1n1b 1.0552(13) 0.521(3) 0.887(3) 0.0258 Uiso d 1
H H1n2b 0.7657(3) 0.752(3) 0.788(3) 0.0234 Uiso d 1
H H1n3b 0.7227(16) 0.727(3) 0.984(3) 0.0258 Uiso d 1
H H1c4a 0.585472 0.081706 1.027517 0.0605 Uiso d 1
H H1c5a 0.557726 -0.013751 0.866686 0.0668 Uiso d 1
H H1c6a 0.447712 0.099488 0.712181 0.0613 Uiso d 1
H H1c8a 0.555862 0.790094 0.639283 0.0246 Uiso d 1
H H1c9a 0.509728 0.67571 0.49513 0.0392 Uiso d 1
H H2c9a 0.492292 0.58757 0.629251 0.0392 Uiso d 1
H H3c9a 0.358272 0.641667 0.583119 0.0392 Uiso d 1
H H1c11a 0.617653 0.924764 0.429132 0.0387 Uiso d 1
H H1c12a 0.562681 1.099817 0.283514 0.05 Uiso d 1
H H1c13a 0.328311 1.176165 0.312557 0.0475 Uiso d 1
H H1c14a 0.156687 1.082278 0.489927 0.0432 Uiso d 1
H H1c15a 0.212086 0.908615 0.637905 0.0338 Uiso d 1
H H1c16a 0.406511 0.72268 1.1241 0.0243 Uiso d 1
H H1c17a 0.255892 0.862125 1.231992 0.0352 Uiso d 1
H H2c17a 0.294717 0.922963 1.087811 0.0352 Uiso d 1
H H3c17a 0.147048 0.855228 1.152057 0.0352 Uiso d 1
H H1c19a 0.176156 0.504521 1.120374 0.0326 Uiso d 1
H H1c20a 0.083993 0.33035 1.282784 0.0412 Uiso d 1
H H1c21a 0.090281 0.328179 1.489352 0.0409 Uiso d 1
H H1c22a 0.196098 0.503706 1.532064 0.0416 Uiso d 1
H H1c23a 0.287364 0.67901 1.371072 0.036 Uiso d 1
H H1c4b 1.136127 0.105687 1.039828 0.0365 Uiso d 1
H H1c5b 1.11031 -0.010774 0.890171 0.0427 Uiso d 1
H H1c6b 0.977386 0.076233 0.744438 0.0503 Uiso d 1
H H1c8b 1.021704 0.746021 0.624882 0.0259 Uiso d 1
H H1c9b 0.922789 0.643642 0.505619 0.0358 Uiso d 1
H H2c9b 0.883182 0.564432 0.644478 0.0358 Uiso d 1
H H3c9b 0.771347 0.654769 0.591375 0.0358 Uiso d 1
H H1c11b 1.010646 0.841365 0.385657 0.0392 Uiso d 1
H H1c12b 0.978358 1.037267 0.254574 0.0411 Uiso d 1
H H1c13b 0.846 1.201279 0.338293 0.0407 Uiso d 1
H H1c14b 0.750284 1.167145 0.555186 0.0392 Uiso d 1
H H1c15b 0.781179 0.971916 0.686835 0.0326 Uiso d 1
H H1c16b 0.923797 0.682112 1.120119 0.0304 Uiso d 1
H H1c17b 0.791586 0.811117 1.256696 0.0535 Uiso d 1
H H2c17b 0.839945 0.892379 1.119104 0.0535 Uiso d 1
H H3c17b 0.684089 0.839455 1.171712 0.0535 Uiso d 1
H H1c19b 0.865845 0.575859 1.344067 0.041 Uiso d 1
H H1c20b 0.738611 0.410967 1.498953 0.0505 Uiso d 1
H H1c21b 0.538781 0.318605 1.469283 0.0488 Uiso d 1
H H1c22b 0.475878 0.386164 1.276321 0.0444 Uiso d 1
H H1c23b 0.604158 0.550906 1.121233 0.0337 Uiso d 1

loop_
_atom_site_aniso_label
_atom_site_aniso_U_11
_atom_site_aniso_U_22
_atom_site_aniso_U_33
_atom_site_aniso_U_12
_atom_site_aniso_U_13
_atom_site_aniso_U_23
_atom_site_aniso_type_symbol
P1a 0.0129(3) 0.0149(3) 0.0189(3) 0.0016(2) -0.0083(2) -0.0036(2) P
P1b 0.0137(3) 0.0164(3) 0.0191(3) 0.0015(2) -0.0091(2) -0.0035(2) P
F1a 0.0465(11) 0.0335(11) 0.0442(10) 0.0007(9) -0.0264(9) 0.0017(8) F
F2a 0.0647(14) 0.0466(13) 0.0428(11) -0.0048(11) -0.0213(10) -0.0211(9) F
F1b 0.0435(11) 0.0275(9) 0.0320(8) 0.0067(8) -0.0226(8) -0.0098(7) F
F2b 0.0636(14) 0.0430(12) 0.0550(12) 0.0098(11) -0.0432(11) -0.0212(9) F
O1a 0.0158(9) 0.0164(9) 0.0261(9) 0.0022(7) -0.0101(7) -0.0045(7) O
O2a 0.0179(10) 0.0259(11) 0.0418(11) 0.0039(8) -0.0150(8) -0.0109(9) O
O1b 0.0160(9) 0.0195(10) 0.0274(9) 0.0010(8) -0.0112(7) -0.0051(7) O
O2b 0.0183(10) 0.0243(11) 0.0417(11) 0.0014(9) -0.0143(8) -0.0064(8) O
N1a 0.0166(11) 0.0168(12) 0.0275(11) 0.0010(9) -0.0120(9) -0.0037(9) N
N2a 0.0146(11) 0.0214(12) 0.0214(10) 0.0017(9) -0.0102(9) -0.0040(9) N
N3a 0.0116(10) 0.0260(13) 0.0230(11) 0.0045(9) -0.0097(8) -0.0069(9) N
N1b 0.0160(11) 0.0188(12) 0.0326(11) 0.0001(10) -0.0135(10) -0.0034(9) N
N2b 0.0165(11) 0.0225(12) 0.0229(11) 0.0035(10) -0.0117(9) -0.0048(9) N
N3b 0.0158(11) 0.0308(13) 0.0210(11) 0.0050(10) -0.0109(9) -0.0060(9) N
C1a 0.0167(13) 0.0175(14) 0.0245(12) 0.0(11) -0.0072(10) -0.0046(10) C
C2a 0.0191(13) 0.0165(14) 0.0345(14) -0.0002(11) -0.0039(11) -0.0066(11) C
C3a 0.0245(15) 0.0210(15) 0.0460(17) 0.0011(13) -0.0072(13) 0.0025(12) C
C4a 0.039(2) 0.0206(18) 0.081(3) 0.0037(16) -0.0086(19) 0.0048(17) C
C5a 0.041(2) 0.0179(18) 0.090(3) 0.0035(16) 0.013(2) -0.0085(19) C
C6a 0.051(2) 0.031(2) 0.068(3) -0.0104(18) 0.0102(19) -0.0286(18) C
C7a 0.0332(17) 0.0282(17) 0.0401(17) -0.0043(14) 0.0001(14) -0.0144(13) C
C8a 0.0207(14) 0.0213(14) 0.0221(12) 0.0034(11) -0.0103(11) -0.0051(10) C
C9a 0.054(2) 0.0222(16) 0.0268(13) 0.0086(14) -0.0164(13) -0.0086(11) C
C10a 0.0232(14) 0.0221(14) 0.0225(12) 0.0010(12) -0.0106(11) -0.0072(10) C
C11a 0.0301(16) 0.0335(17) 0.0317(14) 0.0011(13) -0.0088(12) -0.0029(12) C
C12a 0.041(2) 0.040(2) 0.0334(16) -0.0029(16) -0.0046(14) 0.0085(14) C
C13a 0.047(2) 0.0285(19) 0.0431(17) 0.0028(16) -0.0236(15) 0.0077(13) C
C14a 0.0298(17) 0.0281(18) 0.0485(18) 0.0025(14) -0.0182(14) 0.0043(13) C
C15a 0.0249(15) 0.0250(16) 0.0330(14) -0.0011(12) -0.0118(12) 0.0027(11) C
C16a 0.0211(13) 0.0244(15) 0.0186(12) 0.0003(11) -0.0104(10) -0.0052(10) C
C17a 0.0379(17) 0.0236(15) 0.0245(13) 0.0002(13) -0.0032(12) -0.0063(11) C
C18a 0.0171(13) 0.0216(15) 0.0233(12) 0.0063(11) -0.0086(10) -0.0038(10) C
C19a 0.0315(16) 0.0251(15) 0.0290(14) -0.0003(13) -0.0143(12) -0.0064(11) C
C20a 0.0391(18) 0.0276(17) 0.0377(16) -0.0031(14) -0.0128(14) -0.0056(12) C
C21a 0.0367(17) 0.0285(17) 0.0314(15) 0.0005(14) -0.0084(13) 0.0056(12) C
C22a 0.0404(18) 0.0393(19) 0.0239(14) 0.0029(15) -0.0115(12) -0.0020(12) C
C23a 0.0357(16) 0.0324(17) 0.0251(13) 0.0010(13) -0.0140(12) -0.0059(11) C
C1b 0.0175(14) 0.0190(14) 0.0242(12) 0.0005(11) -0.0089(10) -0.0040(10) C
C2b 0.0200(13) 0.0197(15) 0.0280(13) -0.0005(12) -0.0094(11) -0.0061(11) C
C3b 0.0229(14) 0.0209(14) 0.0248(12) -0.0009(11) -0.0075(11) -0.0055(10) C
C4b 0.0306(16) 0.0226(16) 0.0364(15) 0.0032(13) -0.0108(13) -0.0005(12) C
C5b 0.0396(19) 0.0195(16) 0.0459(17) 0.0050(14) -0.0052(15) -0.0102(13) C
C6b 0.054(2) 0.0312(19) 0.0495(19) 0.0010(16) -0.0182(17) -0.0208(15) C
C7b 0.0342(17) 0.0259(16) 0.0372(15) 0.0013(13) -0.0187(13) -0.0117(12) C
C8b 0.0210(13) 0.0253(15) 0.0233(12) 0.0048(11) -0.0117(11) -0.0092(11) C
C9b 0.0394(17) 0.0260(16) 0.0302(14) 0.0045(13) -0.0166(12) -0.0103(11) C
C10b 0.0174(13) 0.0271(15) 0.0218(12) -0.0012(11) -0.0106(10) -0.0053(11) C
C11b 0.0314(16) 0.0410(18) 0.0248(13) 0.0023(14) -0.0052(12) -0.0074(12) C
C12b 0.0359(17) 0.0410(19) 0.0222(13) -0.0049(15) -0.0067(12) 0.0014(12) C
C13b 0.0395(18) 0.0302(17) 0.0328(15) -0.0074(14) -0.0192(13) 0.0052(12) C
C14b 0.0416(18) 0.0256(16) 0.0328(15) 0.0020(14) -0.0135(13) -0.0059(12) C
C15b 0.0317(15) 0.0294(16) 0.0220(13) -0.0006(13) -0.0094(11) -0.0054(11) C
C16b 0.0237(14) 0.0383(18) 0.0186(12) -0.0012(13) -0.0109(11) -0.0088(11) C
C17b 0.068(3) 0.0351(19) 0.0310(16) -0.0144(18) -0.0050(16) -0.0126(13) C
C18b 0.0238(14) 0.0268(16) 0.0217(12) 0.0080(12) -0.0088(11) -0.0084(11) C
C19b 0.049(2) 0.0337(18) 0.0271(14) 0.0092(15) -0.0220(14) -0.0099(12) C
C20b 0.072(3) 0.0321(19) 0.0264(15) 0.0147(18) -0.0222(16) -0.0063(13) C
C21b 0.058(2) 0.0265(17) 0.0296(15) 0.0093(16) -0.0053(15) 0.0021(12) C
C22b 0.0350(17) 0.0312(18) 0.0418(16) 0.0007(15) -0.0097(14) -0.0014(14) C
C23b 0.0264(15) 0.0307(17) 0.0286(14) 0.0043(13) -0.0135(12) -0.0021(12) C

loop_
_atom_type_symbol
_atom_type_scat_dispersion_real
_atom_type_scat_dispersion_imag
_atom_type_scat_source
C 0.0181 0.0091 'International Tables Vol C tables 4.2.6.8 and 6.1.1.1'
H 0.0 0.0 'International Tables Vol C tables 4.2.6.8 and 6.1.1.1'
F 0.0727 0.0534 'International Tables Vol C tables 4.2.6.8 and 6.1.1.1'
N 0.0311 0.0180 'International Tables Vol C tables 4.2.6.8 and 6.1.1.1'
O 0.0492 0.0322 'International Tables Vol C tables 4.2.6.8 and 6.1.1.1'
P 0.2955 0.4335 'International Tables Vol C tables 4.2.6.8 and 6.1.1.1'

loop_
_geom_angle_atom_site_label_1
_geom_angle_atom_site_label_2
_geom_angle_atom_site_label_3
_geom_angle
_geom_angle_publ_flag
O1a P1a N1a 103.50(12) y
O1a P1a N2a 115.22(11) y
O1a P1a N3a 115.23(13) y
N1a P1a N2a 109.74(13) y
N1a P1a N3a 109.45(11) y
N2a P1a N3a 103.69(12) y
O1b P1b N1b 103.20(12) y
O1b P1b N2b 116.02(11) y
O1b P1b N3b 116.30(13) y
N1b P1b N2b 109.56(14) y
N1b P1b N3b 109.49(12) y
N2b P1b N3b 102.25(12) y
P1a N1a C1a 124.0(2) y
P1a N1a H1n1a 119(2) ?
C1a N1a H1n1a 117(2) ?
P1a N2a C8a 123.39(19) y
P1a N2a H1n2a 113(2) ?
C8a N2a H1n2a 118(2) ?
P1a N3a C16a 123.52(19) y
P1a N3a H1n3a 114(2) ?
C16a N3a H1n3a 122(2) ?
P1b N1b C1b 126.2(2) y
P1b N1b H1n1b 116(2) ?
C1b N1b H1n1b 118(2) ?
P1b N2b C8b 125.02(19) y
P1b N2b H1n2b 113(2) ?
C8b N2b H1n2b 118(2) ?
P1b N3b C16b 123.6(2) y
P1b N3b H1n3b 114(2) ?
C16b N3b H1n3b 123(2) ?
O2a C1a N1a 121.2(3) ?
O2a C1a C2a 120.9(3) ?
N1a C1a C2a 117.9(2) ?
C1a C2a C3a 123.4(3) ?
C1a C2a C7a 121.3(3) ?
C3a C2a C7a 115.2(3) ?
F1a C3a C2a 117.7(3) ?
F1a C3a C4a 118.9(3) ?
C2a C3a C4a 123.4(4) ?
C3a C4a C5a 118.8(4) ?
C3a C4a H1c4a 120.59 ?
C5a C4a H1c4a 120.6 ?
C4a C5a C6a 120.7(4) ?
C4a C5a H1c5a 119.62 ?
C6a C5a H1c5a 119.63 ?
C5a C6a C7a 118.3(4) ?
C5a C6a H1c6a 120.84 ?
C7a C6a H1c6a 120.84 ?
F2a C7a C2a 117.6(3) ?
F2a C7a C6a 118.9(4) ?
C2a C7a C6a 123.5(3) ?
N2a C8a C9a 112.6(2) ?
N2a C8a C10a 111.5(2) ?
N2a C8a H1c8a 105.99 ?
C9a C8a C10a 109.9(2) ?
C9a C8a H1c8a 107.72 ?
C10a C8a H1c8a 108.89 ?
C8a C9a H1c9a 109.47 ?
C8a C9a H2c9a 109.47 ?
C8a C9a H3c9a 109.47 ?
H1c9a C9a H2c9a 109.47 ?
H1c9a C9a H3c9a 109.48 ?
H2c9a C9a H3c9a 109.48 ?
C8a C10a C11a 118.3(2) ?
C8a C10a C15a 122.6(2) ?
C11a C10a C15a 119.0(3) ?
C10a C11a C12a 121.0(3) ?
C10a C11a H1c11a 119.53 ?
C12a C11a H1c11a 119.52 ?
C11a C12a C13a 119.5(3) ?
C11a C12a H1c12a 120.22 ?
C13a C12a H1c12a 120.23 ?
C12a C13a C14a 119.6(3) ?
C12a C13a H1c13a 120.18 ?
C14a C13a H1c13a 120.18 ?
C13a C14a C15a 120.9(3) ?
C13a C14a H1c14a 119.55 ?
C15a C14a H1c14a 119.56 ?
C10a C15a C14a 119.9(2) ?
C10a C15a H1c15a 120.03 ?
C14a C15a H1c15a 120.03 ?
N3a C16a C17a 109.0(2) ?
N3a C16a C18a 113.1(2) ?
N3a C16a H1c16a 108.16 ?
C17a C16a C18a 111.8(2) ?
C17a C16a H1c16a 109.5 ?
C18a C16a H1c16a 105.08 ?
C16a C17a H1c17a 109.47 ?
C16a C17a H2c17a 109.47 ?
C16a C17a H3c17a 109.47 ?
H1c17a C17a H2c17a 109.47 ?
H1c17a C17a H3c17a 109.47 ?
H2c17a C17a H3c17a 109.47 ?
C16a C18a C19a 122.1(3) ?
C16a C18a C23a 119.5(3) ?
C19a C18a C23a 118.4(2) ?
C18a C19a C20a 120.1(3) ?
C18a C19a H1c19a 119.96 ?
C20a C19a H1c19a 119.97 ?
C19a C20a C21a 121.4(3) ?
C19a C20a H1c20a 119.3 ?
C21a C20a H1c20a 119.3 ?
C20a C21a C22a 118.8(3) ?
C20a C21a H1c21a 120.59 ?
C22a C21a H1c21a 120.59 ?
C21a C22a C23a 120.2(3) ?
C21a C22a H1c22a 119.88 ?
C23a C22a H1c22a 119.87 ?
C18a C23a C22a 121.1(3) ?
C18a C23a H1c23a 119.46 ?
C22a C23a H1c23a 119.46 ?
O2b C1b N1b 123.0(3) ?
O2b C1b C2b 121.8(3) ?
N1b C1b C2b 115.1(2) ?
C1b C2b C3b 123.6(3) ?
C1b C2b C7b 121.8(3) ?
C3b C2b C7b 114.5(3) ?
F1b C3b C2b 117.4(3) ?
F1b C3b C4b 118.2(3) ?
C2b C3b C4b 124.4(3) ?
C3b C4b C5b 118.4(3) ?
C3b C4b H1c4b 120.78 ?
C5b C4b H1c4b 120.78 ?
C4b C5b C6b 120.1(3) ?
C4b C5b H1c5b 119.93 ?
C6b C5b H1c5b 119.94 ?
C5b C6b C7b 118.8(4) ?
C5b C6b H1c6b 120.62 ?
C7b C6b H1c6b 120.62 ?
F2b C7b C2b 117.4(3) ?
F2b C7b C6b 118.9(3) ?
C2b C7b C6b 123.7(3) ?
N2b C8b C9b 111.8(2) ?
N2b C8b C10b 111.1(2) ?
N2b C8b H1c8b 107.37 ?
C9b C8b C10b 111.3(2) ?
C9b C8b H1c8b 107.17 ?
C10b C8b H1c8b 107.86 ?
C8b C9b H1c9b 109.47 ?
C8b C9b H2c9b 109.47 ?
C8b C9b H3c9b 109.47 ?
H1c9b C9b H2c9b 109.47 ?
H1c9b C9b H3c9b 109.47 ?
H2c9b C9b H3c9b 109.48 ?
C8b C10b C11b 119.6(3) ?
C8b C10b C15b 122.4(2) ?
C11b C10b C15b 118.0(3) ?
C10b C11b C12b 121.0(3) ?
C10b C11b H1c11b 119.49 ?
C12b C11b H1c11b 119.49 ?
C11b C12b C13b 120.4(3) ?
C11b C12b H1c12b 119.78 ?
C13b C12b H1c12b 119.78 ?
C12b C13b C14b 118.8(3) ?
C12b C13b H1c13b 120.59 ?
C14b C13b H1c13b 120.59 ?
C13b C14b C15b 121.0(3) ?
C13b C14b H1c14b 119.48 ?
C15b C14b H1c14b 119.49 ?
C10b C15b C14b 120.7(2) ?
C10b C15b H1c15b 119.66 ?
C14b C15b H1c15b 119.66 ?
N3b C16b C17b 109.1(2) ?
N3b C16b C18b 113.4(3) ?
N3b C16b H1c16b 107.21 ?
C17b C16b C18b 110.0(2) ?
C17b C16b H1c16b 110.75 ?
C18b C16b H1c16b 106.25 ?
C16b C17b H1c17b 109.47 ?
C16b C17b H2c17b 109.47 ?
C16b C17b H3c17b 109.47 ?
H1c17b C17b H2c17b 109.47 ?
H1c17b C17b H3c17b 109.47 ?
H2c17b C17b H3c17b 109.47 ?
C16b C18b C19b 118.5(3) ?
C16b C18b C23b 123.4(3) ?
C19b C18b C23b 118.0(3) ?
C18b C19b C20b 121.2(4) ?
C18b C19b H1c19b 119.39 ?
C20b C19b H1c19b 119.39 ?
C19b C20b C21b 120.4(3) ?
C19b C20b H1c20b 119.82 ?
C21b C20b H1c20b 119.83 ?
C20b C21b C22b 119.1(3) ?
C20b C21b H1c21b 120.45 ?
C22b C21b H1c21b 120.46 ?
C21b C22b C23b 120.2(4) ?
C21b C22b H1c22b 119.9 ?
C23b C22b H1c22b 119.9 ?
C18b C23b C22b 121.1(3) ?
C18b C23b H1c23b 119.45 ?
C22b C23b H1c23b 119.46 ?

loop_
_geom_bond_atom_site_label_1
_geom_bond_atom_site_label_2
_geom_bond_distance
_geom_bond_publ_flag
P1a O1a 1.481(2) y
P1a N1a 1.703(2) y
P1a N2a 1.621(2) y
P1a N3a 1.624(2) y
P1b O1b 1.477(2) y
P1b N1b 1.699(3) y
P1b N2b 1.619(3) y
P1b N3b 1.620(2) y
F1a C3a 1.361(5) ?
F2a C7a 1.351(4) ?
F1b C3b 1.359(4) ?
F2b C7b 1.355(4) ?
O2a C1a 1.232(3) ?
O2b C1b 1.223(3) ?
N1a C1a 1.351(4) y
N1a H1n1a 0.86(2) ?
N2a C8a 1.461(3) y
N2a H1n2a 0.860(9) ?
N3a C16a 1.459(4) y
N3a H1n3a 0.86(2) ?
N1b C1b 1.358(4) y
N1b H1n1b 0.860(17) ?
N2b C8b 1.447(3) y
N2b H1n2b 0.860(14) ?
N3b C16b 1.458(4) y
N3b H1n3b 0.86(2) ?
C1a C2a 1.487(4) ?
C2a C3a 1.389(5) ?
C2a C7a 1.392(5) ?
C3a C4a 1.369(5) ?
C4a C5a 1.372(7) ?
C4a H1c4a 0.96 ?
C5a C6a 1.387(7) ?
C5a H1c5a 0.96 ?
C6a C7a 1.369(5) ?
C6a H1c6a 0.96 ?
C8a C9a 1.531(5) ?
C8a C10a 1.526(4) ?
C8a H1c8a 0.9601 ?
C9a H1c9a 0.96 ?
C9a H2c9a 0.96 ?
C9a H3c9a 0.9599 ?
C10a C11a 1.390(4) ?
C10a C15a 1.387(4) ?
C11a C12a 1.380(5) ?
C11a H1c11a 0.96 ?
C12a C13a 1.398(5) ?
C12a H1c12a 0.96 ?
C13a C14a 1.367(4) ?
C13a H1c13a 0.96 ?
C14a C15a 1.391(4) ?
C14a H1c14a 0.96 ?
C15a H1c15a 0.96 ?
C16a C17a 1.532(4) ?
C16a C18a 1.528(3) ?
C16a H1c16a 0.9601 ?
C17a H1c17a 0.96 ?
C17a H2c17a 0.96 ?
C17a H3c17a 0.96 ?
C18a C19a 1.396(5) ?
C18a C23a 1.397(4) ?
C19a C20a 1.378(4) ?
C19a H1c19a 0.96 ?
C20a C21a 1.381(5) ?
C20a H1c20a 0.9599 ?
C21a C22a 1.393(5) ?
C21a H1c21a 0.96 ?
C22a C23a 1.375(4) ?
C22a H1c22a 0.96 ?
C23a H1c23a 0.9601 ?
C1b C2b 1.495(4) ?
C2b C3b 1.391(4) ?
C2b C7b 1.395(5) ?
C3b C4b 1.363(4) ?
C4b C5b 1.393(5) ?
C4b H1c4b 0.96 ?
C5b C6b 1.385(6) ?
C5b H1c5b 0.96 ?
C6b C7b 1.373(5) ?
C6b H1c6b 0.96 ?
C8b C9b 1.529(5) ?
C8b C10b 1.526(4) ?
C8b H1c8b 0.96 ?
C9b H1c9b 0.96 ?
C9b H2c9b 0.96 ?
C9b H3c9b 0.96 ?
C10b C11b 1.393(4) ?
C10b C15b 1.392(4) ?
C11b C12b 1.384(4) ?
C11b H1c11b 0.96 ?
C12b C13b 1.383(5) ?
C12b H1c12b 0.96 ?
C13b C14b 1.381(4) ?
C13b H1c13b 0.96 ?
C14b C15b 1.380(4) ?
C14b H1c14b 0.96 ?
C15b H1c15b 0.96 ?
C16b C17b 1.526(5) ?
C16b C18b 1.516(4) ?
C16b H1c16b 0.96 ?
C17b H1c17b 0.96 ?
C17b H2c17b 0.96 ?
C17b H3c17b 0.96 ?
C18b C19b 1.394(4) ?
C18b C23b 1.389(5) ?
C19b C20b 1.380(4) ?
C19b H1c19b 0.9601 ?
C20b C21b 1.382(6) ?
C20b H1c20b 0.96 ?
C21b C22b 1.395(5) ?
C21b H1c21b 0.96 ?
C22b C23b 1.381(4) ?
C22b H1c22b 0.9599 ?
C23b H1c23b 0.96 ?

loop_
_geom_hbond_atom_site_label_D
_geom_hbond_atom_site_label_H
_geom_hbond_atom_site_label_A
_geom_hbond_site_symmetry_A
_geom_hbond_distance_DH
_geom_hbond_distance_HA
_geom_hbond_distance_DA
_geom_hbond_angle_DHA
_geom_hbond_publ_flag
N1a H1n1a O2b . 0.86(2) 2.019(18) 2.874(3) 172(3) y
N2a H1n2a O1b 1_455 0.860(9) 2.111(11) 2.919(3) 156(3) y
N3a H1n3a O1b 1_455 0.86(2) 2.12(3) 2.942(3) 160(3) y
N1b H1n1b O2a 1_655 0.860(17) 1.967(15) 2.822(3) 173(3) y
N2b H1n2b O1a . 0.860(14) 2.036(13) 2.868(3) 163(3) y
N3b H1n3b O1a . 0.86(2) 2.06(3) 2.888(3) 163(3) y
C5a H1c5a O1a 1_545 0.96 2.35 3.278(4) 162.01 y

loop_
_geom_torsion_atom_site_label_1
_geom_torsion_atom_site_label_2
_geom_torsion_atom_site_label_3
_geom_torsion_atom_site_label_4
_geom_torsion
_geom_torsion_publ_flag
P1a N2a C8a C9a 88.4(3) y
P1b N2b C8b C9b 100.4(3) y
P1a N3a C16a C17a 117.7(2) y
P1b N3b C16b C17b 121.6(3) y
O1a P1a N1a C1a -176.68(19) y
O1b P1b N1b C1b -178.4(2) y
O1a P1a N2a C8a 51.6(3) y
O1b P1b N2b C8b 55.9(3) y
O1a P1a N3a C16a -25.2(3) y
O1b P1b N3b C16b -41.6(3) y
P1a N1a C1a O2a -2.2(3) y
P1b N1b C1b O2b 1.0(3) y
P1a N2a C8a C10a -147.5(2) y
P1b N2b C8b C10b -134.6(2) y
P1a N3a C16a C18a -117.2(2) y
P1b N3b C16b C18b -115.4(2) y

_cod_database_fobs_code 2021094
